data_7114944
loop_
_publ_author_name
'S\'en\`eque, Olivier'
'Reinaud, Olivia'
'Giorgi, Michel'

_publ_section_title
;
 Hydrogen bonding and CH/\p interactions for the stabilization of
 biomimetic zinc complexes: first examples of X-ray characterized alcohol
 and amide adducts to a tetrahedral dicationic Zn center
;
_journal_issue 11
_journal_name_full 'Chemical Communications'
_journal_page_first 984
_journal_paper_doi 10.1039/b102322p
_journal_year 2001
_chemical_formula_sum 'C89 H120 Cl2 N6 O16 Zn'
_chemical_formula_weight 1666.24
_chemical_name_common '[Zn(X6Me3Imme3)(CH3CH2OH)]2+,2(ClO4-)'
_chemical_name_systematic
; 
? 
;
_space_group_IT_number 2
_symmetry_cell_setting triclinic
_symmetry_space_group_name_Hall '-P 1'
_symmetry_space_group_name_H-M 'P -1'
_atom_sites_solution_hydrogens geom
_atom_sites_solution_primary direct
_atom_sites_solution_secondary difmap
_audit_creation_method SHELXL-97
_cell_angle_alpha 88.68(1)
_cell_angle_beta 78.12(1)
_cell_angle_gamma 68.24(1)
_cell_formula_units_Z 2
_cell_length_a 13.639(1)
_cell_length_b 16.006(1)
_cell_length_c 22.799(1)
_cell_measurement_reflns_used 12930
_cell_measurement_temperature 193(2)
_cell_measurement_theta_max 26.28
_cell_measurement_theta_min 1.37
_cell_volume 4515.7(6)
_computing_cell_refinement 'Denzo and Scalepak (Otwinowski & Minor, 1997)'
_computing_data_collection 'KappaCCD (Nonius, 1998)'
_computing_data_reduction 'Denzo and Scalepak (Otwinowski & Minor, 1997)'
_computing_publication_material 'SHELXL-97 (Sheldrick, 1997)'
_computing_structure_refinement 'SHELXL-97 (Sheldrick, 1997)'
_computing_structure_solution 'SHELXS-97 (Sheldrick, 1990)'
_diffrn_ambient_temperature 293(2)
_diffrn_measurement_device_type KappaCCD
_diffrn_measurement_method 'Phi scans'
_diffrn_radiation_monochromator graphite
_diffrn_radiation_source 'fine-focus sealed tube'
_diffrn_radiation_type MoK\a
_diffrn_radiation_wavelength 0.71070
_diffrn_reflns_av_R_equivalents 0.094
_diffrn_reflns_av_sigmaI/netI 0.0959
_diffrn_reflns_limit_h_max 16
_diffrn_reflns_limit_h_min 0
_diffrn_reflns_limit_k_max 18
_diffrn_reflns_limit_k_min -17
_diffrn_reflns_limit_l_max 28
_diffrn_reflns_limit_l_min -27
_diffrn_reflns_number 12869
_diffrn_reflns_theta_max 26.28
_diffrn_reflns_theta_min 1.37
_exptl_absorpt_coefficient_mu 0.396
_exptl_absorpt_correction_type none
_exptl_crystal_colour colorless
_exptl_crystal_density_diffrn 1.225
_exptl_crystal_density_method 'not measured'
_exptl_crystal_description prism
_exptl_crystal_F_000 1804
_exptl_crystal_size_max .4
_exptl_crystal_size_mid .3
_exptl_crystal_size_min .3
_refine_diff_density_max 0.703
_refine_diff_density_min -0.785
_refine_diff_density_rms 0.176
_refine_ls_extinction_method none
_refine_ls_goodness_of_fit_ref 1.349
_refine_ls_hydrogen_treatment mixed
_refine_ls_matrix_type full
_refine_ls_number_parameters 1039
_refine_ls_number_reflns 12869
_refine_ls_number_restraints 0
_refine_ls_restrained_S_all 1.349
_refine_ls_R_factor_all 0.1591
_refine_ls_R_factor_gt 0.1126
_refine_ls_shift/su_max 0.867
_refine_ls_shift/su_mean 0.111
_refine_ls_structure_factor_coef Fsqd
_refine_ls_weighting_details 'calc w==1/[\s^2^(Fo^2^)+(0.2000P)^2^+1.0000P] where P==(Fo^2^+2Fc^2^)/3'
_refine_ls_weighting_scheme calc
_refine_ls_wR_factor_gt 0.3073
_refine_ls_wR_factor_ref 0.3457
_reflns_number_gt 9943
_reflns_number_total 12869
_reflns_threshold_expression >2sigma(I)
_cod_data_source_file b102322p.txt
_cod_data_source_block shelx_l
_cod_depositor_comments
;
The following automatic conversions were performed:
'_atom_site_symetry_multiplicity' tag replaced with
'_atom_site_symmetry_multiplicity'.

Automatic conversion script
Id: cif_correct_tags 1440 2010-10-19 06:21:57Z saulius 
;
_cod_original_cell_volume 4515.8(5)
_cod_original_sg_symbol_H-M P-1
_cod_original_formula_sum 'C89 H120 Zn1 Cl2 O16 N6'
_cod_database_code 7114944

loop_
_symmetry_equiv_pos_as_xyz
'x, y, z'
'-x, -y, -z'

loop_
_atom_site_label
_atom_site_type_symbol
_atom_site_fract_x
_atom_site_fract_y
_atom_site_fract_z
_atom_site_U_iso_or_equiv
_atom_site_adp_type
_atom_site_occupancy
_atom_site_symmetry_multiplicity
_atom_site_calc_flag
_atom_site_refinement_flags
Zn1 Zn 0.46545(5) 0.14355(4) 0.38343(2) 0.0341(3) Uani 1 1 d .
Cl1 Cl 0.55667(15) 0.22168(12) 0.59490(6) 0.0516(5) Uani 1 1 d .
Cl2 Cl -0.00176(18) 0.3258(2) 0.46981(9) 0.0855(8) Uani 1 1 d .
O1 O 0.6857(3) -0.0429(3) 0.27631(15) 0.0372(10) Uani 1 1 d .
O2 O 0.4549(3) -0.0480(3) 0.22736(15) 0.0394(11) Uani 1 1 d .
O3 O 0.3160(3) 0.2420(3) 0.25572(15) 0.0420(11) Uani 1 1 d .
O4 O 0.2787(3) 0.4490(3) 0.34779(15) 0.0365(10) Uani 1 1 d .
O5 O 0.5767(3) 0.3274(3) 0.37532(15) 0.0364(10) Uani 1 1 d .
O6 O 0.8061(4) 0.0880(3) 0.39858(16) 0.0423(11) Uani 1 1 d .
O7 O 0.5396(5) 0.1911(5) 0.3144(2) 0.0839(19) Uani 1 1 d .
H7 H 0.5438 0.2440 0.3338 0.050 Uiso 1 1 d R
O8 O 0.6563(5) 0.1556(4) 0.5665(3) 0.098(2) Uani 1 1 d .
O9 O 0.5530(6) 0.3070(4) 0.5758(2) 0.091(2) Uani 1 1 d .
O10 O 0.4745(6) 0.2000(6) 0.5782(3) 0.107(2) Uani 1 1 d .
O11 O 0.5423(6) 0.2227(5) 0.6582(2) 0.099(2) Uani 1 1 d .
O12 O 0.0425(10) 0.3278(14) 0.4158(4) 0.159(7) Uani 0.70 1 d P
O13 O 0.006(3) 0.413(4) 0.445(2) 0.24(3) Uani 0.30 1 d P
O14 O 0.0402(13) 0.2336(9) 0.4657(7) 0.225(6) Uani 1 1 d .
O15 O 0.0362(6) 0.3362(7) 0.5187(3) 0.121(3) Uani 1 1 d .
O16 O -0.1143(5) 0.3503(7) 0.4840(3) 0.122(3) Uani 1 1 d .
O17 O 0.1510(6) 0.8841(4) 0.3162(4) 0.101(2) Uani 1 1 d .
H2 H 0.5804 0.0803 0.4969 0.050 Uiso 1 1 d R
N1 N 0.5697(4) 0.0347(3) 0.41045(17) 0.0359(12) Uani 1 1 d .
H3 H 0.7090 -0.0621 0.5020 0.050 Uiso 1 1 d R
N2 N 0.6920(4) -0.0985(3) 0.41708(19) 0.0384(12) Uani 1 1 d .
H4A H 0.7563 -0.2146 0.3647 0.050 Uiso 1 1 d R
H4B H 0.7413 -0.2312 0.4334 0.050 Uiso 1 1 d R
H4C H 0.8345 -0.1994 0.4014 0.050 Uiso 1 1 d R
N3 N 0.3473(4) 0.1139(3) 0.36339(18) 0.0340(12) Uani 1 1 d .
H5A H 0.6461 -0.1419 0.3186 0.050 Uiso 1 1 d R
H5B H 0.5459 -0.0547 0.3177 0.050 Uiso 1 1 d R
N4 N 0.2046(4) 0.1108(4) 0.3348(2) 0.0414(13) Uani 1 1 d .
N5 N 0.3993(4) 0.2537(3) 0.43855(19) 0.0363(13) Uani 1 1 d .
N6 N 0.3596(4) 0.3844(3) 0.48458(18) 0.0386(13) Uani 1 1 d .
H8 H 1.0399 -0.1625 0.2281 0.050 Uiso 1 1 d R
C1 C 0.6247(5) -0.0469(4) 0.3835(2) 0.0330(13) Uani 1 1 d .
C2 C 0.6040(5) 0.0333(4) 0.4643(2) 0.0389(15) Uani 1 1 d .
H10 H 0.8780 -0.2440 0.1243 0.050 Uiso 1 1 d R
C3 C 0.6780(5) -0.0478(5) 0.4678(2) 0.0436(16) Uani 1 1 d .
C4 C 0.7668(6) -0.1943(5) 0.4026(3) 0.0563(19) Uani 1 1 d .
C5 C 0.6204(5) -0.0764(4) 0.3225(2) 0.0387(15) Uani 1 1 d .
H13A H 1.0095 -0.2459 0.0486 0.050 Uiso 1 1 d R
H13B H 1.1330 -0.2645 0.0312 0.050 Uiso 1 1 d R
H13C H 1.0526 -0.1685 0.0568 0.050 Uiso 1 1 d R
C6 C 0.7815(5) -0.1033(4) 0.2445(2) 0.0329(14) Uani 1 1 d .
H14A H 1.0510 -0.3785 0.1367 0.050 Uiso 1 1 d R
H14B H 1.1186 -0.3629 0.1804 0.050 Uiso 1 1 d R
H14C H 1.1728 -0.3940 0.1130 0.050 Uiso 1 1 d R
C7 C 0.8782(5) -0.1071(4) 0.2568(2) 0.0383(15) Uani 1 1 d .
H15A H 1.1575 -0.1729 0.1213 0.050 Uiso 1 1 d R
H15B H 1.2365 -0.2723 0.1040 0.050 Uiso 1 1 d R
H15C H 1.1822 -0.2413 0.1715 0.050 Uiso 1 1 d R
C8 C 0.9752(5) -0.1602(4) 0.2187(3) 0.0429(16) Uani 1 1 d .
H16A H 0.6268 -0.1600 0.2188 0.050 Uiso 1 1 d R
H16B H 0.6877 -0.2058 0.1549 0.050 Uiso 1 1 d R
C9 C 0.9791(5) -0.2086(4) 0.1685(2) 0.0391(15) Uani 1 1 d .
C10 C 0.8801(5) -0.2069(4) 0.1585(2) 0.0376(14) Uani 1 1 d .
H18 H 0.7418 -0.0727 0.0865 0.050 Uiso 1 1 d R
C11 C 0.7811(5) -0.1556(4) 0.1950(2) 0.0350(14) Uani 1 1 d .
C12 C 1.0838(6) -0.2619(5) 0.1247(3) 0.063(2) Uani 1 1 d .
H20 H 0.4697 0.1385 0.0817 0.050 Uiso 1 1 d R
C13 C 1.0736(10) -0.2413(15) 0.0600(5) 0.198(9) Uani 1 1 d .
C14 C 1.1151(10) -0.3550(6) 0.1376(9) 0.233(13) Uani 1 1 d .
H23A H 0.3682 -0.1212 0.2524 0.050 Uiso 1 1 d R
H23B H 0.4563 -0.1606 0.1938 0.050 Uiso 1 1 d R
H23C H 0.3504 -0.0801 0.1907 0.050 Uiso 1 1 d R
C15 C 1.1763(8) -0.2340(8) 0.1304(5) 0.104(3) Uani 1 1 d .
C16 C 0.6774(5) -0.1531(4) 0.1813(2) 0.0392(15) Uani 1 1 d .
H25A H 0.6939 0.1750 0.0583 0.050 Uiso 1 1 d R
H25B H 0.5835 0.2055 0.0387 0.050 Uiso 1 1 d R
H25C H 0.6897 0.1896 -0.0094 0.050 Uiso 1 1 d R
C17 C 0.6167(5) -0.0687(4) 0.1532(2) 0.0367(14) Uani 1 1 d .
H26A H 0.8262 0.0202 0.0300 0.050 Uiso 1 1 d R
H26B H 0.8201 0.0366 -0.0373 0.050 Uiso 1 1 d R
H26C H 0.7992 -0.0469 -0.0076 0.050 Uiso 1 1 d R
C18 C 0.6682(5) -0.0388(4) 0.1022(2) 0.0406(15) Uani 1 1 d .
H27A H 0.5363 0.0979 -0.0217 0.050 Uiso 1 1 d R
H27B H 0.6209 0.0007 -0.0402 0.050 Uiso 1 1 d R
H27C H 0.6418 0.0842 -0.0699 0.050 Uiso 1 1 d R
C19 C 0.6127(5) 0.0378(4) 0.0747(2) 0.0422(16) Uani 1 1 d .
H28A H 0.3219 0.0936 0.2174 0.050 Uiso 1 1 d R
H28B H 0.2974 0.0697 0.1570 0.050 Uiso 1 1 d R
C20 C 0.5046(5) 0.0849(4) 0.0996(2) 0.0380(14) Uani 1 1 d .
C21 C 0.4502(5) 0.0573(4) 0.1498(2) 0.0333(13) Uani 1 1 d .
H30 H 0.2623 0.1831 0.0800 0.050 Uiso 1 1 d R
C22 C 0.5067(5) -0.0204(4) 0.1759(2) 0.0351(14) Uani 1 1 d .
C23 C 0.4050(6) -0.1082(5) 0.2172(3) 0.0500(18) Uani 1 1 d .
H32 H 0.1585 0.4466 0.1355 0.050 Uiso 1 1 d R
C24 C 0.6688(5) 0.0704(4) 0.0179(2) 0.0456(16) Uani 1 1 d .
C25 C 0.6543(7) 0.1673(6) 0.0282(3) 0.069(2) Uani 1 1 d .
H35A H 0.1783 0.2798 0.3123 0.050 Uiso 1 1 d R
H35B H 0.2692 0.2867 0.3420 0.050 Uiso 1 1 d R
C26 C 0.7887(7) 0.0158(5) -0.0008(3) 0.067(2) Uani 1 1 d .
H37A H 0.0947 0.1969 0.2954 0.050 Uiso 1 1 d R
H37B H 0.0482 0.1402 0.3426 0.050 Uiso 1 1 d R
H37C H 0.1161 0.0956 0.2794 0.050 Uiso 1 1 d R
C27 C 0.6137(8) 0.0619(7) -0.0334(3) 0.082(3) Uani 1 1 d .
H38 H 0.2298 -0.0206 0.3661 0.050 Uiso 1 1 d R
C28 C 0.3318(5) 0.1035(4) 0.1750(2) 0.0413(15) Uani 1 1 d .
H39 H 0.3764 -0.0180 0.3967 0.050 Uiso 1 1 d R
C29 C 0.2846(5) 0.2025(4) 0.1636(2) 0.0351(14) Uani 1 1 d .
C30 C 0.2518(5) 0.2279(4) 0.1092(2) 0.0374(14) Uani 1 1 d .
H41A H 0.2114 0.4632 0.0445 0.050 Uiso 1 1 d R
H41B H 0.1958 0.4452 -0.0197 0.050 Uiso 1 1 d R
H41C H 0.3040 0.3909 -0.0007 0.050 Uiso 1 1 d R
C31 C 0.2063(5) 0.3190(4) 0.0973(2) 0.0415(16) Uani 1 1 d .
H42A H 0.0372 0.4534 0.0758 0.050 Uiso 1 1 d R
H42B H 0.0193 0.3622 0.0693 0.050 Uiso 1 1 d R
H42C H 0.0325 0.4186 0.0130 0.050 Uiso 1 1 d R
C32 C 0.1870(5) 0.3832(4) 0.1425(2) 0.0372(14) Uani 1 1 d .
H43A H 0.2713 0.2337 -0.0135 0.050 Uiso 1 1 d R
H43B H 0.1703 0.2916 -0.0380 0.050 Uiso 1 1 d R
H43C H 0.1571 0.2352 0.0183 0.050 Uiso 1 1 d R
C33 C 0.2200(5) 0.3598(4) 0.1967(2) 0.0336(14) Uani 1 1 d .
H44A H 0.1879 0.4164 0.2820 0.050 Uiso 1 1 d R
H44B H 0.1559 0.4882 0.2346 0.050 Uiso 1 1 d R
C34 C 0.2702(5) 0.2680(4) 0.2052(2) 0.0345(14) Uani 1 1 d .
C35 C 0.2476(5) 0.2512(4) 0.3143(2) 0.0428(16) Uani 1 1 d .
H46 H 0.3604 0.4515 0.1485 0.050 Uiso 1 1 d R
C36 C 0.2649(5) 0.1596(4) 0.3378(2) 0.0341(14) Uani 1 1 d .
C37 C 0.1059(6) 0.1380(6) 0.3110(3) 0.061(2) Uani 1 1 d .
H48 H 0.5608 0.5115 0.2356 0.050 Uiso 1 1 d R
C38 C 0.2474(6) 0.0318(5) 0.3598(3) 0.0439(16) Uani 1 1 d .
C39 C 0.3341(5) 0.0320(4) 0.3777(2) 0.0374(14) Uani 1 1 d .
H51A H 0.1633 0.5100 0.4141 0.050 Uiso 1 1 d R
H51B H 0.1499 0.5505 0.3518 0.050 Uiso 1 1 d R
H51C H 0.2266 0.5719 0.3868 0.050 Uiso 1 1 d R
C40 C 0.1757(7) 0.3475(5) 0.0367(3) 0.063(2) Uani 1 1 d .
C41 C 0.2172(12) 0.4157(9) 0.0126(4) 0.137(6) Uani 1 1 d .
C42 C 0.0502(10) 0.3982(8) 0.0491(4) 0.111(4) Uani 1 1 d .
C43 C 0.1893(12) 0.2737(7) -0.0031(4) 0.115(4) Uani 1 1 d .
C44 C 0.2040(5) 0.4333(4) 0.2424(2) 0.0388(15) Uani 1 1 d .
C45 C 0.3042(5) 0.4536(4) 0.2405(2) 0.0367(14) Uani 1 1 d .
H59A H 0.4335 0.4751 0.3810 0.050 Uiso 1 1 d R
H59B H 0.4359 0.5686 0.3592 0.050 Uiso 1 1 d R
C46 C 0.3676(5) 0.4644(5) 0.1863(2) 0.0463(17) Uani 1 1 d .
C47 C 0.4562(5) 0.4877(4) 0.1835(2) 0.0435(16) Uani 1 1 d .
H61 H 0.6057 0.5886 0.3156 0.050 Uiso 1 1 d R
C48 C 0.4859(5) 0.4979(4) 0.2366(2) 0.0420(15) Uani 1 1 d .
C49 C 0.4235(5) 0.4884(4) 0.2929(2) 0.0339(14) Uani 1 1 d .
H63 H 0.8773 0.3995 0.3442 0.050 Uiso 1 1 d R
C50 C 0.3347(5) 0.4662(4) 0.2941(2) 0.0318(13) Uani 1 1 d .
C51 C 0.1878(6) 0.5256(5) 0.3775(3) 0.0513(17) Uani 1 1 d .
H66A H 0.5766 0.3369 0.4632 0.050 Uiso 1 1 d R
H66B H 0.6047 0.2377 0.4391 0.050 Uiso 1 1 d R
C52 C 0.5238(6) 0.4980(6) 0.1227(3) 0.061(2) Uani 1 1 d .
H68A H 0.4517 0.4599 0.5022 0.050 Uiso 1 1 d R
H68B H 0.3527 0.4696 0.5544 0.050 Uiso 1 1 d R
H68C H 0.3359 0.5198 0.4953 0.050 Uiso 1 1 d R
C53 C 0.6320(10) 0.5086(9) 0.1272(5) 0.071(3) Uiso 0.70 1 d P
H69 H 0.1971 0.4114 0.5078 0.050 Uiso 1 1 d R
C54 C 0.637(2) 0.4466(19) 0.1149(11) 0.066(7) Uiso 0.30 1 d P
H70 H 0.2424 0.2720 0.4607 0.050 Uiso 1 1 d R
C55 C 0.5660(11) 0.4022(9) 0.0825(6) 0.082(4) Uiso 0.70 1 d P
C56 C 0.459(2) 0.5069(18) 0.0698(11) 0.084(9) Uiso 0.30 1 d P
H72A H 0.8498 0.5031 0.2091 0.050 Uiso 1 1 d R
H72B H 0.9330 0.4557 0.2486 0.050 Uiso 1 1 d R
H72C H 0.9310 0.5470 0.2206 0.050 Uiso 1 1 d R
C57 C 0.4607(10) 0.5675(8) 0.0896(5) 0.072(3) Uiso 0.70 1 d P
H73A H 0.7096 0.6414 0.2503 0.050 Uiso 1 1 d R
H73B H 0.7953 0.6807 0.2611 0.050 Uiso 1 1 d R
H73C H 0.7015 0.6812 0.3142 0.050 Uiso 1 1 d R
C58 C 0.4941(19) 0.6144(16) 0.1296(10) 0.068(7) Uiso 0.30 1 d P
H74A H 0.9253 0.5124 0.3532 0.050 Uiso 1 1 d R
H74B H 0.8315 0.6032 0.3775 0.050 Uiso 1 1 d R
H74C H 0.9253 0.6027 0.3244 0.050 Uiso 1 1 d R
C59 C 0.4558(5) 0.5039(4) 0.3502(2) 0.0353(14) Uani 1 1 d .
H75A H 0.7657 0.2480 0.4133 0.050 Uiso 1 1 d R
H75B H 0.8744 0.2630 0.3899 0.050 Uiso 1 1 d R
C60 C 0.5733(5) 0.4728(4) 0.3477(2) 0.0318(13) Uani 1 1 d .
C61 C 0.6321(5) 0.5288(4) 0.3270(2) 0.0377(14) Uani 1 1 d .
H77 H 0.8608 0.2759 0.2602 0.050 Uiso 1 1 d R
C62 C 0.7422(5) 0.4998(4) 0.3226(2) 0.0408(15) Uani 1 1 d .
C63 C 0.7938(5) 0.4165(4) 0.3436(2) 0.0371(14) Uani 1 1 d .
H79 H 0.9214 0.0194 0.2020 0.050 Uiso 1 1 d R
C64 C 0.7416(5) 0.3585(4) 0.3635(2) 0.0355(14) Uani 1 1 d .
C65 C 0.6299(5) 0.3880(4) 0.3635(2) 0.0318(13) Uani 1 1 d .
H82A H 0.8604 0.0490 0.4729 0.050 Uiso 1 1 d R
H82B H 0.9131 0.1123 0.4363 0.050 Uiso 1 1 d R
H82C H 0.9483 0.0112 0.4140 0.050 Uiso 1 1 d R
C66 C 0.5569(5) 0.3000(4) 0.4364(2) 0.0359(14) Uani 1 1 d .
C67 C 0.4404(5) 0.3122(4) 0.4536(2) 0.0365(16) Uani 1 1 d .
H84A H 0.9478 0.0543 0.1160 0.050 Uiso 1 1 d R
H84B H 0.9256 0.1333 0.0725 0.050 Uiso 1 1 d R
H84C H 0.8314 0.1253 0.1222 0.050 Uiso 1 1 d R
C68 C 0.3684(6) 0.4635(5) 0.5112(3) 0.0486(18) Uani 1 1 d .
H85A H 1.0844 0.1006 0.1513 0.050 Uiso 1 1 d R
H85B H 1.0546 0.2025 0.1700 0.050 Uiso 1 1 d R
H85C H 1.0667 0.1728 0.1029 0.050 Uiso 1 1 d R
C69 C 0.2646(5) 0.3711(5) 0.4893(2) 0.0406(16) Uani 1 1 d .
H86A H 0.7870 0.2722 0.1538 0.050 Uiso 1 1 d R
H86B H 0.8814 0.2803 0.1044 0.050 Uiso 1 1 d R
H86C H 0.8694 0.3100 0.1714 0.050 Uiso 1 1 d R
C70 C 0.2891(5) 0.2909(4) 0.4611(2) 0.0367(15) Uani 1 1 d .
H87A H 0.9482 -0.0830 0.3211 0.050 Uiso 1 1 d R
H87B H 0.8230 -0.0496 0.3421 0.050 Uiso 1 1 d R
C71 C 0.8078(5) 0.5575(4) 0.2955(3) 0.0465(16) Uani 1 1 d .
H88A H 0.6649 0.1431 0.2496 0.050 Uiso 1 1 d R
H88B H 0.5597 0.1315 0.2399 0.050 Uiso 1 1 d R
C72 C 0.8896(8) 0.5048(7) 0.2384(4) 0.086(3) Uani 1 1 d .
H89A H 0.6129 0.2120 0.1725 0.050 Uiso 1 1 d R
H89B H 0.6067 0.2814 0.2223 0.050 Uiso 1 1 d R
H89C H 0.5015 0.2699 0.2126 0.050 Uiso 1 1 d R
C73 C 0.7395(7) 0.6471(6) 0.2787(4) 0.073(2) Uani 1 1 d .
H90A H 0.1998 0.7527 0.4132 0.15(5) Uiso 1 1 d R
H90B H 0.0902 0.7624 0.3967 0.18(7) Uiso 1 1 d R
H90C H 0.1045 0.8469 0.4212 0.07(3) Uiso 1 1 d R
C74 C 0.8736(7) 0.5697(6) 0.3398(4) 0.068(2) Uani 1 1 d .
C75 C 0.8036(5) 0.2655(4) 0.3792(2) 0.0370(14) Uani 1 1 d .
H92A H 0.2713 0.7492 0.2552 0.11(3) Uiso 1 1 d R
H92B H 0.2359 0.6834 0.2987 0.12(4) Uiso 1 1 d R
H92C H 0.3290 0.7131 0.3085 0.17(6) Uiso 1 1 d R
C76 C 0.8342(4) 0.1956(4) 0.3283(2) 0.0313(13) Uani 1 1 d .
C77 C 0.8616(5) 0.2152(4) 0.2684(2) 0.0365(14) Uani 1 1 d .
C78 C 0.8934(5) 0.1518(4) 0.2218(2) 0.0356(14) Uani 1 1 d .
C79 C 0.8991(5) 0.0651(4) 0.2351(2) 0.0379(14) Uani 1 1 d .
C80 C 0.8724(5) 0.0415(4) 0.2940(2) 0.0360(14) Uani 1 1 d .
C81 C 0.8399(5) 0.1083(4) 0.3403(2) 0.0327(13) Uani 1 1 d .
C82 C 0.8889(7) 0.0619(5) 0.4333(3) 0.058(2) Uani 1 1 d .
C83 C 0.9263(5) 0.1741(4) 0.1562(2) 0.0439(16) Uani 1 1 d .
C84 C 0.9097(12) 0.1136(9) 0.1121(4) 0.121(5) Uani 1 1 d .
C85 C 1.0385(9) 0.1613(11) 0.1428(4) 0.140(6) Uani 1 1 d .
C86 C 0.8552(11) 0.2660(8) 0.1442(4) 0.127(5) Uani 1 1 d .
C87 C 0.8819(6) -0.0522(4) 0.3087(2) 0.0453(16) Uani 1 1 d .
C88 C 0.5839(7) 0.1721(6) 0.2557(3) 0.073(2) Uani 1 1 d .
C89 C 0.5729(7) 0.2374(8) 0.2127(4) 0.094(3) Uani 1 1 d .
C90 C 0.1405(14) 0.7910(11) 0.3967(7) 0.131(5) Uani 1 1 d .
C91 C 0.1809(9) 0.8104(7) 0.3351(6) 0.088(3) Uani 1 1 d .
C92 C 0.2614(11) 0.7314(8) 0.2957(6) 0.108(4) Uani 1 1 d .

loop_
_atom_site_aniso_label
_atom_site_aniso_U_11
_atom_site_aniso_U_22
_atom_site_aniso_U_33
_atom_site_aniso_U_23
_atom_site_aniso_U_13
_atom_site_aniso_U_12
Zn1 0.0442(5) 0.0405(5) 0.0230(3) 0.0027(3) -0.0066(3) -0.0224(4)
Cl1 0.0707(12) 0.0514(11) 0.0376(8) 0.0055(7) -0.0169(8) -0.0257(9)
Cl2 0.0628(14) 0.143(2) 0.0528(11) -0.0242(12) -0.0010(9) -0.0450(15)
O1 0.050(3) 0.035(2) 0.0242(17) 0.0003(16) -0.0030(17) -0.016(2)
O2 0.048(3) 0.047(3) 0.0224(17) 0.0069(17) -0.0056(17) -0.018(2)
O3 0.041(2) 0.064(3) 0.0253(17) 0.0147(18) -0.0107(17) -0.024(2)
O4 0.051(3) 0.038(2) 0.0225(16) 0.0004(16) -0.0039(17) -0.021(2)
O5 0.051(3) 0.045(2) 0.0251(17) 0.0021(17) -0.0070(17) -0.033(2)
O6 0.060(3) 0.049(3) 0.0274(18) 0.0030(18) -0.0104(18) -0.031(2)
O7 0.101(4) 0.146(6) 0.033(2) 0.019(3) -0.008(3) -0.083(4)
O8 0.071(4) 0.057(4) 0.140(6) -0.009(4) 0.006(4) -0.010(3)
O9 0.165(7) 0.045(3) 0.062(3) 0.010(3) -0.024(4) -0.039(4)
O10 0.086(5) 0.167(8) 0.091(4) -0.032(5) -0.015(4) -0.073(5)
O11 0.138(6) 0.126(5) 0.045(3) 0.025(3) -0.044(3) -0.051(5)
O12 0.077(7) 0.33(2) 0.042(5) -0.023(8) 0.019(5) -0.057(11)
O13 0.20(4) 0.36(6) 0.29(5) 0.27(5) -0.14(4) -0.22(5)
O14 0.243(16) 0.158(11) 0.227(14) -0.015(10) 0.008(11) -0.053(11)
O15 0.088(5) 0.209(9) 0.065(4) -0.029(4) -0.022(4) -0.050(5)
O16 0.057(4) 0.224(9) 0.075(4) -0.049(5) 0.001(3) -0.045(5)
O17 0.088(5) 0.065(4) 0.178(7) 0.033(4) -0.064(5) -0.042(4)
N1 0.046(3) 0.049(3) 0.0147(18) -0.004(2) -0.0023(19) -0.023(3)
N2 0.047(3) 0.043(3) 0.027(2) 0.004(2) -0.005(2) -0.020(3)
N3 0.049(3) 0.035(3) 0.024(2) 0.004(2) -0.011(2) -0.021(2)
N4 0.040(3) 0.063(4) 0.031(2) 0.003(2) -0.006(2) -0.031(3)
N5 0.047(3) 0.038(3) 0.030(2) 0.006(2) -0.010(2) -0.022(3)
N6 0.059(4) 0.038(3) 0.022(2) 0.001(2) -0.011(2) -0.021(3)
C1 0.047(4) 0.034(3) 0.024(2) 0.000(2) -0.007(2) -0.022(3)
C2 0.052(4) 0.049(4) 0.022(2) 0.004(2) -0.011(2) -0.024(3)
C3 0.058(4) 0.063(4) 0.021(2) 0.009(3) -0.013(3) -0.034(4)
C4 0.065(5) 0.055(4) 0.040(3) 0.014(3) -0.010(3) -0.014(4)
C5 0.047(4) 0.042(4) 0.025(2) -0.003(2) -0.001(2) -0.017(3)
C6 0.048(4) 0.028(3) 0.023(2) 0.003(2) -0.006(2) -0.016(3)
C7 0.058(4) 0.036(3) 0.029(3) 0.009(2) -0.017(3) -0.022(3)
C8 0.047(4) 0.049(4) 0.042(3) 0.012(3) -0.018(3) -0.025(3)
C9 0.044(4) 0.039(4) 0.030(3) 0.001(3) -0.004(3) -0.013(3)
C10 0.056(4) 0.029(3) 0.028(3) -0.005(2) -0.010(3) -0.016(3)
C11 0.047(4) 0.034(3) 0.024(2) 0.002(2) -0.007(2) -0.015(3)
C12 0.046(4) 0.072(5) 0.058(4) -0.008(4) 0.000(3) -0.012(4)
C13 0.070(8) 0.38(3) 0.075(7) -0.070(11) 0.018(6) -0.016(11)
C14 0.111(10) 0.038(6) 0.42(3) -0.006(10) 0.158(14) 0.007(6)
C15 0.064(6) 0.120(9) 0.098(7) -0.011(6) 0.025(5) -0.019(6)
C16 0.051(4) 0.038(4) 0.030(3) 0.002(2) -0.008(3) -0.019(3)
C17 0.053(4) 0.036(3) 0.023(2) -0.005(2) -0.009(2) -0.019(3)
C18 0.046(4) 0.047(4) 0.026(2) -0.002(3) -0.003(2) -0.017(3)
C19 0.055(4) 0.055(4) 0.025(2) 0.006(3) -0.011(3) -0.029(3)
C20 0.049(4) 0.039(4) 0.029(3) 0.006(2) -0.007(3) -0.021(3)
C21 0.043(3) 0.036(3) 0.023(2) 0.001(2) -0.007(2) -0.016(3)
C22 0.045(4) 0.040(3) 0.020(2) 0.004(2) -0.004(2) -0.018(3)
C23 0.066(5) 0.050(4) 0.049(3) 0.003(3) -0.010(3) -0.038(4)
C24 0.058(4) 0.052(4) 0.029(3) 0.003(3) -0.002(3) -0.027(3)
C25 0.069(5) 0.082(6) 0.055(4) 0.008(4) 0.007(4) -0.037(5)
C26 0.070(5) 0.072(5) 0.054(4) 0.004(4) 0.013(4) -0.033(4)
C27 0.116(7) 0.125(8) 0.027(3) 0.013(4) -0.010(4) -0.074(7)
C28 0.047(4) 0.037(4) 0.037(3) 0.007(3) -0.007(3) -0.014(3)
C29 0.039(3) 0.035(3) 0.032(3) 0.009(3) -0.007(2) -0.016(3)
C30 0.048(4) 0.044(4) 0.026(2) 0.002(2) -0.007(2) -0.024(3)
C31 0.051(4) 0.050(4) 0.027(3) 0.010(3) -0.012(3) -0.022(3)
C32 0.046(4) 0.039(4) 0.032(3) 0.005(3) -0.013(3) -0.019(3)
C33 0.039(3) 0.037(3) 0.029(3) 0.002(2) -0.008(2) -0.018(3)
C34 0.035(3) 0.047(4) 0.024(2) 0.004(3) -0.008(2) -0.018(3)
C35 0.048(4) 0.051(4) 0.023(2) 0.009(3) -0.005(2) -0.014(3)
C36 0.037(3) 0.040(3) 0.020(2) 0.000(2) -0.002(2) -0.011(3)
C37 0.048(4) 0.101(6) 0.046(3) 0.011(4) -0.018(3) -0.037(4)
C38 0.058(4) 0.049(4) 0.035(3) 0.003(3) -0.005(3) -0.035(4)
C39 0.051(4) 0.037(4) 0.028(3) -0.003(2) -0.005(3) -0.023(3)
C40 0.099(6) 0.069(5) 0.038(3) 0.021(3) -0.039(4) -0.039(5)
C41 0.257(16) 0.208(13) 0.050(5) 0.075(7) -0.073(7) -0.188(13)
C42 0.132(10) 0.136(10) 0.078(6) 0.050(6) -0.060(7) -0.049(8)
C43 0.223(14) 0.087(7) 0.050(4) 0.021(5) -0.075(7) -0.054(8)
C44 0.051(4) 0.036(3) 0.029(3) 0.004(2) -0.007(3) -0.016(3)
C45 0.047(4) 0.038(3) 0.030(3) 0.003(2) -0.007(2) -0.022(3)
C46 0.054(4) 0.063(4) 0.028(3) 0.008(3) -0.015(3) -0.025(4)
C47 0.058(4) 0.055(4) 0.030(3) 0.009(3) -0.011(3) -0.034(3)
C48 0.054(4) 0.052(4) 0.025(2) 0.005(3) -0.008(3) -0.026(3)
C49 0.044(3) 0.037(3) 0.023(2) 0.005(2) -0.010(2) -0.017(3)
C50 0.038(3) 0.035(3) 0.025(2) 0.002(2) -0.004(2) -0.018(3)
C51 0.052(4) 0.057(4) 0.038(3) -0.002(3) -0.002(3) -0.016(4)
C52 0.069(5) 0.100(6) 0.027(3) 0.020(3) -0.012(3) -0.045(5)
C59 0.045(4) 0.036(3) 0.027(2) 0.002(2) -0.011(2) -0.015(3)
C60 0.042(3) 0.035(3) 0.022(2) -0.002(2) -0.010(2) -0.016(3)
C61 0.049(4) 0.037(3) 0.031(3) 0.000(2) -0.009(3) -0.020(3)
C62 0.050(4) 0.041(4) 0.033(3) -0.003(3) -0.001(3) -0.023(3)
C63 0.042(3) 0.037(4) 0.039(3) -0.006(3) -0.010(3) -0.021(3)
C64 0.043(4) 0.035(3) 0.031(3) -0.002(2) -0.006(2) -0.017(3)
C65 0.048(4) 0.042(3) 0.019(2) -0.002(2) -0.008(2) -0.032(3)
C66 0.049(4) 0.038(3) 0.028(2) 0.002(2) -0.008(2) -0.025(3)
C67 0.052(4) 0.044(4) 0.019(2) 0.008(2) -0.008(2) -0.024(3)
C68 0.079(5) 0.046(4) 0.034(3) -0.005(3) -0.013(3) -0.037(4)
C69 0.049(4) 0.050(4) 0.027(3) -0.002(3) -0.006(3) -0.024(3)
C70 0.044(4) 0.051(4) 0.026(2) 0.006(3) -0.006(2) -0.031(3)
C71 0.053(4) 0.039(4) 0.051(3) -0.002(3) 0.003(3) -0.030(3)
C72 0.084(6) 0.103(7) 0.065(5) -0.001(5) 0.025(5) -0.048(6)
C73 0.080(6) 0.083(6) 0.077(5) 0.029(5) -0.020(4) -0.056(5)
C74 0.079(6) 0.069(6) 0.079(5) 0.012(4) -0.024(4) -0.050(5)
C75 0.042(4) 0.037(3) 0.036(3) 0.001(3) -0.011(3) -0.018(3)
C76 0.031(3) 0.035(3) 0.028(2) 0.000(2) -0.005(2) -0.013(3)
C77 0.042(4) 0.036(3) 0.038(3) 0.002(3) -0.009(3) -0.022(3)
C78 0.039(3) 0.041(4) 0.029(3) 0.005(3) -0.006(2) -0.019(3)
C79 0.046(4) 0.040(4) 0.027(3) -0.003(2) -0.005(2) -0.016(3)
C80 0.048(4) 0.045(4) 0.026(2) 0.001(3) -0.010(2) -0.029(3)
C81 0.040(3) 0.038(3) 0.028(3) 0.003(2) -0.006(2) -0.024(3)
C82 0.083(5) 0.070(5) 0.037(3) 0.016(3) -0.026(3) -0.041(4)
C83 0.055(4) 0.048(4) 0.031(3) 0.009(3) -0.004(3) -0.026(3)
C84 0.215(14) 0.177(11) 0.040(4) 0.045(6) -0.049(6) -0.143(11)
C85 0.081(7) 0.301(18) 0.050(5) 0.067(8) -0.009(5) -0.092(9)
C86 0.153(11) 0.109(8) 0.068(6) 0.049(6) 0.007(6) -0.010(7)
C87 0.070(5) 0.040(4) 0.033(3) 0.008(3) -0.016(3) -0.027(3)
C88 0.072(5) 0.107(7) 0.043(4) 0.029(4) -0.008(4) -0.042(5)
C89 0.064(5) 0.163(10) 0.052(4) 0.034(5) -0.010(4) -0.043(6)
C90 0.150(12) 0.120(11) 0.147(12) -0.007(10) -0.052(11) -0.065(11)
C91 0.096(8) 0.054(6) 0.142(9) 0.020(6) -0.067(7) -0.038(6)
C92 0.139(11) 0.070(7) 0.131(10) 0.017(7) -0.068(9) -0.035(8)

loop_
_atom_type_symbol
_atom_type_description
_atom_type_scat_dispersion_real
_atom_type_scat_dispersion_imag
_atom_type_scat_source
C C 0.0033 0.0016 'International Tables Vol C Tables 4.2.6.8 and 6.1.1.4'
H H 0.0000 0.0000 'International Tables Vol C Tables 4.2.6.8 and 6.1.1.4'
Zn Zn 0.2839 1.4301 'International Tables Vol C Tables 4.2.6.8 and 6.1.1.4'
Cl Cl 0.1484 0.1585 'International Tables Vol C Tables 4.2.6.8 and 6.1.1.4'
O O 0.0106 0.0060 'International Tables Vol C Tables 4.2.6.8 and 6.1.1.4'
N N 0.0061 0.0033 'International Tables Vol C Tables 4.2.6.8 and 6.1.1.4'

loop_
_geom_angle_atom_site_label_1
_geom_angle_atom_site_label_2
_geom_angle_atom_site_label_3
_geom_angle
N3 Zn1 N1 109.14(19)
N3 Zn1 N5 108.0(2)
N1 Zn1 N5 117.88(18)
N3 Zn1 O7 111.98(19)
N1 Zn1 O7 110.4(2)
N5 Zn1 O7 99.2(2)
O10 Cl1 O9 111.1(5)
O10 Cl1 O8 107.1(4)
O9 Cl1 O8 109.0(4)
O10 Cl1 O11 108.9(4)
O9 Cl1 O11 108.9(4)
O8 Cl1 O11 111.7(4)
O12 Cl2 O14 90.8(11)
O12 Cl2 O15 126.1(8)
O14 Cl2 O15 96.7(8)
O12 Cl2 O16 117.7(7)
O14 Cl2 O16 105.4(8)
O15 Cl2 O16 111.4(4)
O12 Cl2 O13 59(2)
O14 Cl2 O13 147(2)
O15 Cl2 O13 92.4(18)
O16 Cl2 O13 100.1(17)
C6 O1 C5 118.4(4)
C22 O2 C23 115.3(4)
C34 O3 C35 120.1(4)
C50 O4 C51 114.7(4)
C65 O5 C66 117.9(4)
C81 O6 C82 114.2(5)
C88 O7 Zn1 140.6(6)
C88 O7 H7 117.8
Zn1 O7 H7 101.6
Cl2 O12 O13 70.3(13)
O12 O13 Cl2 50.6(15)
C1 N1 C2 106.0(5)
C1 N1 Zn1 130.6(3)
C2 N1 Zn1 123.2(4)
C1 N2 C3 107.6(5)
C1 N2 C4 126.5(5)
C3 N2 C4 125.9(5)
C36 N3 C39 104.8(5)
C36 N3 Zn1 132.7(4)
C39 N3 Zn1 122.5(4)
C36 N4 C38 108.4(5)
C36 N4 C37 126.9(6)
C38 N4 C37 124.6(6)
C67 N5 C70 106.9(5)
C67 N5 Zn1 131.2(4)
C70 N5 Zn1 121.1(4)
C67 N6 C69 108.1(6)
C67 N6 C68 127.6(6)
C69 N6 C68 124.3(6)
N1 C1 N2 110.0(5)
N1 C1 C5 125.8(5)
N2 C1 C5 124.0(5)
C3 C2 N1 108.6(5)
C3 C2 H2 121.1
N1 C2 H2 130.3
C2 C3 N2 107.7(5)
C2 C3 H3 120.8
N2 C3 H3 131.5
N2 C4 H4A 108.1
N2 C4 H4B 107.4
H4A C4 H4B 104.5
N2 C4 H4C 109.9
H4A C4 H4C 113.5
H4B C4 H4C 113.1
O1 C5 C1 109.9(5)
O1 C5 H5A 110.5
C1 C5 H5A 109.8
O1 C5 H5B 110.6
C1 C5 H5B 110.1
H5A C5 H5B 105.8
O1 C6 C7 120.1(5)
O1 C6 C11 119.3(5)
C7 C6 C11 120.3(5)
C6 C7 C8 119.3(5)
C6 C7 C87 121.8(6)
C8 C7 C87 118.9(6)
C9 C8 C7 122.8(6)
C9 C8 H8 119.3
C7 C8 H8 117.9
C8 C9 C10 116.9(5)
C8 C9 C12 123.2(6)
C10 C9 C12 119.9(6)
C11 C10 C9 122.8(5)
C11 C10 H10 116.5
C9 C10 H10 120.7
C10 C11 C6 117.9(5)
C10 C11 C16 121.0(5)
C6 C11 C16 121.1(5)
C14 C12 C15 106.9(9)
C14 C12 C9 108.5(7)
C15 C12 C9 112.8(7)
C14 C12 C13 115.5(13)
C15 C12 C13 102.2(9)
C9 C12 C13 110.9(7)
C12 C13 H13A 115.4
C12 C13 H13B 117.7
H13A C13 H13B 112.4
C12 C13 H13C 106.8
H13A C13 H13C 98.7
H13B C13 H13C 102.9
C12 C14 H14A 110.9
C12 C14 H14B 110.8
H14A C14 H14B 98.9
C12 C14 H14C 117.1
H14A C14 H14C 104.9
H14B C14 H14C 112.6
C12 C15 H15A 108.0
C12 C15 H15B 106.2
H15A C15 H15B 113.1
C12 C15 H15C 105.4
H15A C15 H15C 110.7
H15B C15 H15C 112.9
C11 C16 C17 114.4(5)
C11 C16 H16A 111.3
C17 C16 H16A 107.6
C11 C16 H16B 112.5
C17 C16 H16B 107.9
H16A C16 H16B 102.3
C18 C17 C22 118.4(5)
C18 C17 C16 120.7(5)
C22 C17 C16 120.9(5)
C17 C18 C19 121.5(6)
C17 C18 H18 117.9
C19 C18 H18 120.5
C20 C19 C18 118.1(5)
C20 C19 C24 120.2(5)
C18 C19 C24 121.7(6)
C19 C20 C21 122.3(5)
C19 C20 H20 116.7
C21 C20 H20 120.9
C20 C21 C22 118.6(5)
C20 C21 C28 123.2(5)
C22 C21 C28 118.1(5)
O2 C22 C21 119.7(5)
O2 C22 C17 119.1(5)
C21 C22 C17 121.1(5)
O2 C23 H23A 111.8
O2 C23 H23B 110.6
H23A C23 H23B 113.3
O2 C23 H23C 110.0
H23A C23 H23C 107.3
H23B C23 H23C 103.4
C25 C24 C26 107.8(6)
C25 C24 C27 109.8(6)
C26 C24 C27 108.8(6)
C25 C24 C19 110.1(5)
C26 C24 C19 113.5(5)
C27 C24 C19 106.7(5)
C24 C25 H25A 112.4
C24 C25 H25B 113.5
H25A C25 H25B 109.4
C24 C25 H25C 110.5
H25A C25 H25C 102.2
H25B C25 H25C 108.1
C24 C26 H26A 111.2
C24 C26 H26B 110.9
H26A C26 H26B 108.0
C24 C26 H26C 108.7
H26A C26 H26C 109.0
H26B C26 H26C 109.0
C24 C27 H27A 109.0
C24 C27 H27B 111.2
H27A C27 H27B 107.0
C24 C27 H27C 111.6
H27A C27 H27C 107.6
H27B C27 H27C 110.4
C21 C28 C29 115.2(5)
C21 C28 H28A 105.7
C29 C28 H28A 111.8
C21 C28 H28B 105.2
C29 C28 H28B 110.9
H28A C28 H28B 107.6
C34 C29 C30 118.9(5)
C34 C29 C28 122.0(5)
C30 C29 C28 119.1(5)
C29 C30 C31 120.8(5)
C29 C30 H30 119.5
C31 C30 H30 119.7
C32 C31 C30 118.1(5)
C32 C31 C40 120.6(6)
C30 C31 C40 121.3(6)
C31 C32 C33 122.0(5)
C31 C32 H32 120.6
C33 C32 H32 116.9
C32 C33 C34 117.5(5)
C32 C33 C44 119.5(5)
C34 C33 C44 122.9(5)
C29 C34 O3 118.1(5)
C29 C34 C33 122.4(5)
O3 C34 C33 119.3(5)
O3 C35 C36 109.5(5)
O3 C35 H35A 109.9
C36 C35 H35A 110.2
O3 C35 H35B 108.0
C36 C35 H35B 108.7
H35A C35 H35B 110.4
N3 C36 N4 110.3(5)
N3 C36 C35 123.3(6)
N4 C36 C35 126.4(5)
N4 C37 H37A 107.0
N4 C37 H37B 108.2
H37A C37 H37B 111.2
N4 C37 H37C 108.9
H37A C37 H37C 110.1
H37B C37 H37C 111.3
C39 C38 N4 107.6(5)
C39 C38 H38 117.6
N4 C38 H38 134.8
C38 C39 N3 108.9(5)
C38 C39 H39 121.1
N3 C39 H39 130.0
C43 C40 C41 118.3(8)
C43 C40 C31 114.2(6)
C41 C40 C31 110.9(6)
C43 C40 C42 100.7(8)
C41 C40 C42 103.6(9)
C31 C40 C42 107.4(6)
C40 C41 H41A 114.0
C40 C41 H41B 120.1
H41A C41 H41B 107.8
C40 C41 H41C 113.6
H41A C41 H41C 95.1
H41B C41 H41C 102.9
C40 C42 H42A 103.3
C40 C42 H42B 108.2
H42A C42 H42B 110.4
C40 C42 H42C 107.3
H42A C42 H42C 107.5
H42B C42 H42C 119.0
C40 C43 H43A 107.4
C40 C43 H43B 113.0
H43A C43 H43B 106.5
C40 C43 H43C 109.3
H43A C43 H43C 103.6
H43B C43 H43C 116.3
C33 C44 C45 113.5(5)
C33 C44 H44A 111.7
C45 C44 H44A 103.3
C33 C44 H44B 111.9
C45 C44 H44B 101.8
H44A C44 H44B 114.0
C46 C45 C50 117.5(5)
C46 C45 C44 121.9(5)
C50 C45 C44 120.6(5)
C47 C46 C45 123.1(5)
C47 C46 H46 111.4
C45 C46 H46 125.2
C46 C47 C48 118.4(5)
C46 C47 C52 121.0(5)
C48 C47 C52 120.5(6)
C47 C48 C49 120.6(6)
C47 C48 H48 120.1
C49 C48 H48 119.2
C50 C49 C48 119.4(5)
C50 C49 C59 121.4(5)
C48 C49 C59 119.2(5)
C49 C50 O4 120.3(4)
C49 C50 C45 121.0(5)
O4 C50 C45 118.5(5)
O4 C51 H51A 107.9
O4 C51 H51B 108.1
H51A C51 H51B 126.3
O4 C51 H51C 102.1
H51A C51 H51C 103.8
H51B C51 H51C 106.1
C54 C52 C57 133.3(11)
C54 C52 C47 114.1(10)
C57 C52 C47 111.9(7)
C54 C52 C53 39.0(11)
C57 C52 C53 112.2(8)
C47 C52 C53 114.1(6)
C54 C52 C56 122.9(15)
C57 C52 C56 41.4(10)
C47 C52 C56 110.9(11)
C53 C52 C56 134.6(11)
C54 C52 C55 65.7(13)
C57 C52 C55 107.4(8)
C47 C52 C55 107.6(7)
C53 C52 C55 103.0(8)
C56 C52 C55 68.5(11)
C54 C52 C58 112.0(15)
C57 C52 C58 52.2(9)
C47 C52 C58 98.8(9)
C53 C52 C58 73.7(10)
C56 C52 C58 93.6(13)
C55 C52 C58 152.0(9)
C54 C53 C52 63.1(17)
C54 C53 C58 119.5(19)
C52 C53 C58 57.4(8)
C53 C54 C52 77.9(19)
C53 C54 C55 137(2)
C52 C54 C55 63.4(12)
C52 C55 C54 51.0(10)
C52 C55 C56 54.8(10)
C54 C55 C56 99.0(14)
C57 C56 C52 60.7(14)
C57 C56 C55 114(2)
C52 C56 C55 56.7(9)
C56 C57 C58 153.3(19)
C56 C57 C52 77.9(15)
C58 C57 C52 75.4(11)
C57 C58 C52 52.4(9)
C57 C58 C53 91.7(13)
C52 C58 C53 48.8(7)
C60 C59 C49 116.0(5)
C60 C59 H59A 102.6
C49 C59 H59A 113.4
C60 C59 H59B 99.1
C49 C59 H59B 110.7
H59A C59 H59B 114.1
C65 C60 C61 117.7(5)
C65 C60 C59 121.1(5)
C61 C60 C59 121.2(5)
C62 C61 C60 121.9(5)
C62 C61 H61 109.7
C60 C61 H61 128.4
C61 C62 C63 117.9(5)
C61 C62 C71 122.0(5)
C63 C62 C71 120.0(6)
C64 C63 C62 122.8(6)
C64 C63 H63 121.3
C62 C63 H63 115.9
C63 C64 C65 117.6(5)
C63 C64 C75 120.5(5)
C65 C64 C75 121.6(5)
C60 C65 O5 118.3(5)
C60 C65 C64 121.7(5)
O5 C65 C64 119.8(5)
O5 C66 C67 107.6(4)
O5 C66 H66A 109.0
C67 C66 H66A 112.5
O5 C66 H66B 110.2
C67 C66 H66B 112.1
H66A C66 H66B 105.5
N5 C67 N6 109.2(6)
N5 C67 C66 124.7(6)
N6 C67 C66 126.1(6)
N6 C68 H68A 111.9
N6 C68 H68B 116.2
H68A C68 H68B 99.1
N6 C68 H68C 117.3
H68A C68 H68C 99.0
H68B C68 H68C 110.3
C70 C69 N6 107.1(6)
C70 C69 H69 127.6
N6 C69 H69 125.3
C69 C70 N5 108.7(5)
C69 C70 H70 119.8
N5 C70 H70 131.4
C73 C71 C62 113.1(6)
C73 C71 C74 109.6(6)
C62 C71 C74 110.1(5)
C73 C71 C72 108.8(6)
C62 C71 C72 107.7(6)
C74 C71 C72 107.4(7)
C71 C72 H72A 107.8
C71 C72 H72B 108.7
H72A C72 H72B 119.6
C71 C72 H72C 105.3
H72A C72 H72C 103.8
H72B C72 H72C 110.7
C71 C73 H73A 110.7
C71 C73 H73B 105.5
H73A C73 H73B 107.4
C71 C73 H73C 106.9
H73A C73 H73C 123.3
H73B C73 H73C 101.3
C71 C74 H74A 116.2
C71 C74 H74B 115.7
H74A C74 H74B 103.2
C71 C74 H74C 116.1
H74A C74 H74C 100.6
H74B C74 H74C 102.9
C64 C75 C76 113.0(4)
C64 C75 H75A 112.0
C76 C75 H75A 108.7
C64 C75 H75B 109.9
C76 C75 H75B 107.1
H75A C75 H75B 105.8
C81 C76 C77 118.2(5)
C81 C76 C75 120.4(4)
C77 C76 C75 121.4(5)
C78 C77 C76 122.3(5)
C78 C77 H77 119.6
C76 C77 H77 118.0
C77 C78 C79 118.3(5)
C77 C78 C83 121.5(5)
C79 C78 C83 120.2(5)
C80 C79 C78 122.0(5)
C80 C79 H79 119.1
C78 C79 H79 118.8
C81 C80 C79 117.8(5)
C81 C80 C87 119.9(5)
C79 C80 C87 122.2(5)
O6 C81 C76 119.8(5)
O6 C81 C80 118.7(5)
C76 C81 C80 121.3(5)
O6 C82 H82A 109.9
O6 C82 H82B 108.8
H82A C82 H82B 108.5
O6 C82 H82C 109.8
H82A C82 H82C 110.7
H82B C82 H82C 109.0
C85 C83 C86 112.9(9)
C85 C83 C84 107.8(9)
C86 C83 C84 103.3(8)
C85 C83 C78 109.7(5)
C86 C83 C78 111.3(6)
C84 C83 C78 111.7(5)
C83 C84 H84A 111.8
C83 C84 H84B 108.4
H84A C84 H84B 114.0
C83 C84 H84C 105.4
H84A C84 H84C 109.4
H84B C84 H84C 107.4
C83 C85 H85A 112.0
C83 C85 H85B 111.6
H85A C85 H85B 103.4
C83 C85 H85C 115.8
H85A C85 H85C 108.1
H85B C85 H85C 104.9
C83 C86 H86A 110.7
C83 C86 H86B 109.6
H86A C86 H86B 117.3
C83 C86 H86C 105.3
H86A C86 H86C 110.0
H86B C86 H86C 102.9
C80 C87 C7 113.6(4)
C80 C87 H87A 109.7
C7 C87 H87A 108.1
C80 C87 H87B 109.1
C7 C87 H87B 108.4
H87A C87 H87B 107.8
O7 C88 C89 123.9(9)
O7 C88 H88A 110.1
C89 C88 H88A 101.0
O7 C88 H88B 110.6
C89 C88 H88B 102.3
H88A C88 H88B 107.7
C88 C89 H89A 112.9
C88 C89 H89B 109.6
H89A C89 H89B 103.9
C88 C89 H89C 111.5
H89A C89 H89C 110.6
H89B C89 H89C 108.0
C91 C90 H90A 109.7
C91 C90 H90B 110.0
H90A C90 H90B 109.8
C91 C90 H90C 109.4
H90A C90 H90C 109.0
H90B C90 H90C 108.9
O17 C91 C90 123.4(12)
O17 C91 C92 120.7(11)
C90 C91 C92 115.9(9)
C91 C92 H92A 108.7
C91 C92 H92B 109.4
H92A C92 H92B 110.6
C91 C92 H92C 108.7
H92A C92 H92C 109.3
H92B C92 H92C 110.1

loop_
_geom_bond_atom_site_label_1
_geom_bond_atom_site_label_2
_geom_bond_distance
Zn1 N3 1.977(5)
Zn1 N1 1.978(5)
Zn1 N5 1.989(5)
Zn1 O7 1.984(5)
Cl1 O10 1.411(6)
Cl1 O9 1.410(5)
Cl1 O8 1.410(6)
Cl1 O11 1.415(5)
Cl2 O12 1.260(10)
Cl2 O14 1.369(13)
Cl2 O15 1.359(6)
Cl2 O16 1.404(7)
Cl2 O13 1.53(3)
O1 C6 1.368(7)
O1 C5 1.460(6)
O2 C22 1.392(6)
O2 C23 1.417(8)
O3 C34 1.404(6)
O3 C35 1.439(6)
O4 C50 1.384(6)
O4 C51 1.436(8)
O5 C65 1.403(6)
O5 C66 1.452(6)
O6 C81 1.386(6)
O6 C82 1.441(8)
O7 C88 1.341(9)
O7 H7 0.9889
O12 O13 1.40(6)
O17 C91 1.198(10)
N1 C1 1.329(7)
N1 C2 1.397(6)
N2 C1 1.345(7)
N2 C3 1.368(8)
N2 C4 1.492(9)
N3 C36 1.333(7)
N3 C39 1.411(7)
N4 C36 1.341(8)
N4 C38 1.350(8)
N4 C37 1.466(8)
N5 C67 1.339(8)
N5 C70 1.383(8)
N6 C67 1.350(8)
N6 C69 1.371(8)
N6 C68 1.470(9)
C1 C5 1.498(7)
C2 C3 1.330(9)
C2 H2 0.9847
C3 H3 0.9448
C4 H4A 0.9849
C4 H4B 0.9971
C4 H4C 0.8916
C5 H5A 0.9743
C5 H5B 0.9732
C6 C7 1.383(8)
C6 C11 1.424(8)
C7 C8 1.398(9)
C7 C87 1.510(8)
C8 C9 1.378(9)
C8 H8 0.9373
C9 C10 1.406(9)
C9 C12 1.521(9)
C10 C11 1.392(8)
C10 H10 1.0023
C11 C16 1.495(9)
C12 C14 1.430(13)
C12 C15 1.515(14)
C12 C13 1.528(15)
C13 H13A 0.9897
C13 H13B 0.8901
C13 H13C 1.0970
C14 H14A 1.0758
C14 H14B 0.9900
C14 H14C 0.8909
C15 H15A 0.9448
C15 H15B 0.9235
C15 H15C 0.9573
C16 C17 1.507(8)
C16 H16A 1.0129
C16 H16B 0.9971
C17 C18 1.401(8)
C17 C22 1.398(8)
C18 C19 1.394(8)
C18 H18 0.9422
C19 C20 1.384(9)
C19 C24 1.547(7)
C20 C21 1.388(7)
C20 H20 0.9436
C21 C22 1.392(7)
C21 C28 1.495(8)
C23 H23A 0.9175
C23 H23B 0.9534
C23 H23C 1.0243
C24 C25 1.507(11)
C24 C26 1.513(10)
C24 C27 1.546(10)
C25 H25A 0.9933
C25 H25B 0.9152
C25 H25C 1.0174
C26 H26A 0.9675
C26 H26B 0.9658
C26 H26C 0.9711
C27 H27A 0.9791
C27 H27B 0.9598
C27 H27C 0.9612
C28 C29 1.513(8)
C28 H28A 0.9647
C28 H28B 0.9801
C29 C34 1.361(8)
C29 C30 1.405(7)
C30 C31 1.402(8)
C30 H30 0.9408
C31 C32 1.387(9)
C31 C40 1.536(7)
C32 C33 1.397(7)
C32 H32 0.9655
C33 C34 1.400(8)
C33 C44 1.512(9)
C35 C36 1.500(8)
C35 H35A 0.8952
C35 H35B 1.0119
C37 H37A 0.9669
C37 H37B 0.9428
C37 H37C 0.9539
C38 C39 1.329(9)
C38 H38 0.9543
C39 H39 0.9521
C40 C43 1.439(12)
C40 C41 1.455(12)
C40 C42 1.565(14)
C41 H41A 1.0357
C41 H41B 0.9048
C41 H41C 1.0773
C42 H42A 1.0238
C42 H42B 0.9007
C42 H42C 0.9222
C43 H43A 1.0416
C43 H43B 0.8952
C43 H43C 0.9539
C44 C45 1.509(9)
C44 H44A 0.9431
C44 H44B 0.9207
C45 C46 1.402(8)
C45 C50 1.410(8)
C46 C47 1.380(9)
C46 H46 0.9233
C47 C48 1.384(8)
C47 C52 1.542(8)
C48 C49 1.426(7)
C48 H48 1.1172
C49 C50 1.378(8)
C49 C59 1.515(7)
C51 H51A 0.8988
C51 H51B 0.8544
C51 H51C 1.1039
C52 C54 1.43(3)
C52 C57 1.438(12)
C52 C53 1.570(14)
C52 C56 1.61(3)
C52 C55 1.648(16)
C52 C58 1.76(2)
C53 C54 1.01(3)
C53 C58 2.00(3)
C54 C55 1.68(3)
C55 C56 1.83(3)
C56 C57 1.09(3)
C57 C58 1.44(3)
C59 C60 1.481(8)
C59 H59A 0.8933
C59 H59B 0.9834
C60 C65 1.373(8)
C60 C61 1.423(8)
C61 C62 1.380(9)
C61 H61 0.9400
C62 C63 1.384(8)
C62 C71 1.548(8)
C63 C64 1.382(8)
C63 H63 1.0720
C64 C65 1.418(8)
C64 C75 1.492(8)
C66 C67 1.494(9)
C66 H66A 0.9975
C66 H66B 0.9776
C68 H68A 1.0925
C68 H68B 0.9632
C68 H68C 0.9452
C69 C70 1.345(9)
C69 H69 0.9243
C70 H70 0.8019
C71 C73 1.483(11)
C71 C74 1.542(11)
C71 C72 1.552(11)
C72 H72A 0.9490
C72 H72B 0.8519
C72 H72C 1.0563
C73 H73A 0.8561
C73 H73B 1.0950
C73 H73C 0.9272
C74 H74A 1.0139
C74 H74B 0.9725
C74 H74C 1.0319
C75 C76 1.512(8)
C75 H75A 0.9406
C75 H75B 1.0300
C76 C81 1.393(8)
C76 C77 1.400(7)
C77 C78 1.371(9)
C77 H77 0.9826
C78 C79 1.392(8)
C78 C83 1.544(7)
C79 C80 1.400(7)
C79 H79 0.9812
C80 C81 1.401(8)
C80 C87 1.493(8)
C82 H82A 0.9580
C82 H82B 0.9870
C82 H82C 0.9425
C83 C85 1.433(11)
C83 C86 1.487(12)
C83 C84 1.517(12)
C84 H84A 0.9105
C84 H84B 0.9581
C84 H84C 0.9905
C85 H85A 0.9810
C85 H85B 1.0246
C85 H85C 0.9544
C86 H86A 0.8782
C86 H86B 0.9585
C86 H86C 1.0448
C87 H87A 0.9534
C87 H87B 0.9751
C88 C89 1.404(11)
C88 H88A 1.0069
C88 H88B 0.9392
C89 H89A 0.9759
C89 H89B 1.0228
C89 H89C 0.9185
C90 C91 1.469(18)
C90 H90A 0.9579
C90 H90B 0.9575
C90 H90C 0.9679
C91 C92 1.494(16)
C92 H92A 0.9574
C92 H92B 0.9492
C92 H92C 0.9634
